data_7111269
loop_
_publ_author_name
'Walsh, R. D. Bailey'
'Bradner, M. W.'
'Fleischman, S.'
'Morales, L. A.'
'Moulton, B.'
'Rodr\'iguez-Hornedo, N.'
'Zaworotko, M. J.'

_publ_section_title
;
 Crystal engineering of the composition of pharmaceutical phases
;
_journal_issue 2
_journal_name_full 'Chemical Communications'
_journal_page_first 186
_journal_paper_doi 10.1039/b208574g
_journal_year 2003
_chemical_formula_sum 'C42 H36 F2 N2 O4'
_chemical_formula_weight 670.73
_chemical_name_systematic
; 
? 
;
_space_group_IT_number 14
_symmetry_cell_setting monoclinic
_symmetry_space_group_name_Hall '-P 2yn'
_symmetry_space_group_name_H-M 'P 1 21/n 1'
_atom_sites_solution_hydrogens geom
_atom_sites_solution_primary direct
_atom_sites_solution_secondary difmap
_audit_creation_method SHELXL-97
_cell_angle_alpha 90.00
_cell_angle_beta 109.492(3)
_cell_angle_gamma 90.00
_cell_formula_units_Z 2
_cell_length_a 5.8697(9)
_cell_length_b 47.357(7)
_cell_length_c 6.3587(10)
_cell_measurement_temperature 200(2)
_cell_volume 1666.2(4)
_computing_cell_refinement 'Bruker SMART'
_computing_data_collection 'Bruker SMART'
_computing_data_reduction 'Bruker SHELXTL'
_computing_molecular_graphics 'Bruker SHELXTL'
_computing_publication_material 'Bruker SHELXTL'
_computing_structure_refinement 'SHELXL-97 (Sheldrick, 1997)'
_computing_structure_solution 'SHELXS-97 (Sheldrick, 1990)'
_diffrn_ambient_temperature 200(2)
_diffrn_measured_fraction_theta_full 0.994
_diffrn_measured_fraction_theta_max 0.994
_diffrn_measurement_device_type 'CCD area detector'
_diffrn_measurement_method 'phi and omega scans'
_diffrn_radiation_monochromator graphite
_diffrn_radiation_source 'fine-focus sealed tube'
_diffrn_radiation_type MoK\a
_diffrn_radiation_wavelength 0.71073
_diffrn_reflns_av_R_equivalents 0.0383
_diffrn_reflns_av_sigmaI/netI 0.0497
_diffrn_reflns_limit_h_max 6
_diffrn_reflns_limit_h_min -6
_diffrn_reflns_limit_k_max 37
_diffrn_reflns_limit_k_min -52
_diffrn_reflns_limit_l_max 6
_diffrn_reflns_limit_l_min -7
_diffrn_reflns_number 6977
_diffrn_reflns_theta_full 23.29
_diffrn_reflns_theta_max 23.29
_diffrn_reflns_theta_min 1.72
_exptl_absorpt_coefficient_mu 0.093
_exptl_absorpt_correction_T_max 1.000
_exptl_absorpt_correction_T_min 0.852
_exptl_absorpt_correction_type none
_exptl_crystal_colour colorless
_exptl_crystal_density_diffrn 1.337
_exptl_crystal_density_method 'not measured'
_exptl_crystal_description plate
_exptl_crystal_F_000 704
_exptl_crystal_size_max 0.03
_exptl_crystal_size_mid 0.5
_exptl_crystal_size_min 0.15
_refine_diff_density_max 0.134
_refine_diff_density_min -0.140
_refine_diff_density_rms 0.032
_refine_ls_extinction_method none
_refine_ls_goodness_of_fit_ref 1.042
_refine_ls_hydrogen_treatment mixed
_refine_ls_matrix_type full
_refine_ls_number_parameters 238
_refine_ls_number_reflns 2383
_refine_ls_number_restraints 0
_refine_ls_restrained_S_all 1.042
_refine_ls_R_factor_all 0.1403
_refine_ls_R_factor_gt 0.0686
_refine_ls_shift/su_max 0.000
_refine_ls_shift/su_mean 0.000
_refine_ls_structure_factor_coef Fsqd
_refine_ls_weighting_details 'calc w=1/[\s^2^(Fo^2^)+(0.0473P)^2^+1.1298P] where P=(Fo^2^+2Fc^2^)/3'
_refine_ls_weighting_scheme calc
_refine_ls_wR_factor_gt 0.1395
_refine_ls_wR_factor_ref 0.1709
_reflns_number_gt 1253
_reflns_number_total 2383
_reflns_threshold_expression >2sigma(I)
_cod_data_source_file b208574gsup1.cif
_cod_data_source_block sf8232
_cod_depositor_comments
;
The following automatic conversions were performed:

'_symmetry_cell_setting' value 'Monoclinic' changed to 'monoclinic'
according to /home/saulius/struct/CIF-dictionaries/cif_core.dic
dictionary named 'cif_core.dic' version 2.4.2 from 2011-04-26.

Automatic conversion script
Id: cif_fix_values 1891 2012-01-12 08:04:46Z andrius 
;
_cod_original_sg_symbol_H-M P2(1)/n
_cod_database_code 7111269

loop_
_symmetry_equiv_pos_as_xyz
'x, y, z'
'-x+1/2, y+1/2, -z+1/2'
'-x, -y, -z'
'x-1/2, -y-1/2, z-1/2'

loop_
_atom_site_label
_atom_site_type_symbol
_atom_site_fract_x
_atom_site_fract_y
_atom_site_fract_z
_atom_site_U_iso_or_equiv
_atom_site_adp_type
_atom_site_occupancy
_atom_site_symmetry_multiplicity
_atom_site_calc_flag
_atom_site_refinement_flags
F1 F 0.6500(5) 0.15354(8) 1.0771(5) 0.0966(15) Uani 0.761(5) 1 d P
F1A F -0.1001(16) 0.1940(3) 0.9052(15) 0.086(4) Uani 0.239(5) 1 d P
O1 O -0.2337(6) 0.09040(8) 0.6789(7) 0.1168(13) Uani 1 1 d .
H1 H -0.2315 0.0776 0.7709 0.175 Uiso 1 1 calc R
O2 O 0.0652(6) 0.06529(9) 0.6235(7) 0.1405(17) Uani 1 1 d .
N1 N -0.2980(9) 0.05495(10) 0.9761(9) 0.1225(18) Uani 1 1 d .
C1 C -0.0539(9) 0.08638(14) 0.5987(10) 0.1093(19) Uani 1 1 d .
C2 C -0.0207(8) 0.11301(13) 0.4759(9) 0.1025(17) Uani 1 1 d .
H2 H -0.1850 0.1194 0.3803 0.123 Uiso 1 1 calc R
C3 C 0.1275(9) 0.10818(14) 0.3236(10) 0.138(2) Uani 1 1 d .
H3A H 0.2837 0.0998 0.4095 0.206 Uiso 1 1 calc R
H3B H 0.1541 0.1263 0.2604 0.206 Uiso 1 1 calc R
H3C H 0.0403 0.0953 0.2027 0.206 Uiso 1 1 calc R
C4 C 0.0842(8) 0.13602(12) 0.6523(8) 0.0886(15) Uani 1 1 d .
C5 C 0.3304(8) 0.13575(11) 0.7814(8) 0.0891(15) Uani 1 1 d .
H5 H 0.4365 0.1224 0.7521 0.107 Uiso 1 1 calc R
C6 C 0.4165(7) 0.15510(12) 0.9508(8) 0.0865(15) Uani 1 1 d .
C7 C 0.2755(7) 0.17535(11) 1.0053(7) 0.0819(14) Uani 1 1 d .
C8 C 0.0314(7) 0.17590(13) 0.8706(7) 0.0866(16) Uani 1 1 d .
C9 C -0.0595(7) 0.15671(12) 0.7003(8) 0.0919(16) Uani 1 1 d .
H9 H -0.2259 0.1576 0.6128 0.110 Uiso 1 1 calc R
C10 C 0.3706(7) 0.19512(11) 1.1955(7) 0.0818(14) Uani 1 1 d .
C11 C 0.2557(7) 0.19738(11) 1.3534(7) 0.0909(16) Uani 1 1 d .
H11 H 0.1152 0.1864 1.3373 0.109 Uiso 1 1 calc R
C12 C 0.3424(8) 0.21527(13) 1.5330(7) 0.1041(18) Uani 1 1 d .
H12 H 0.2625 0.2165 1.6403 0.125 Uiso 1 1 calc R
C13 C 0.5467(8) 0.23158(12) 1.5579(7) 0.1022(18) Uani 1 1 d .
H13 H 0.6062 0.2441 1.6810 0.123 Uiso 1 1 calc R
C14 C 0.6625(7) 0.22941(12) 1.4014(7) 0.0963(17) Uani 1 1 d .
H14 H 0.8027 0.2404 1.4175 0.116 Uiso 1 1 calc R
C15 C 0.5763(7) 0.21150(11) 1.2233(7) 0.0885(16) Uani 1 1 d .
H15 H 0.6577 0.2102 1.1172 0.106 Uiso 1 1 calc R
C16 C -0.4657(10) 0.06189(14) 1.0688(14) 0.136(3) Uani 1 1 d .
H16 H -0.5524 0.0791 1.0260 0.164 Uiso 1 1 calc R
C17 C -0.5159(9) 0.04489(16) 1.2239(13) 0.132(2) Uani 1 1 d .
H17 H -0.6369 0.0502 1.2849 0.158 Uiso 1 1 calc R
C18 C -0.3896(13) 0.02014(15) 1.2896(13) 0.141(3) Uani 1 1 d .
C19 C -0.2154(11) 0.01312(14) 1.2020(13) 0.138(3) Uani 1 1 d .
H19 H -0.1231 -0.0036 1.2471 0.166 Uiso 1 1 calc R
C20 C -0.1761(9) 0.03082(14) 1.0468(12) 0.126(2) Uani 1 1 d .
H20 H -0.0549 0.0257 0.9854 0.151 Uiso 1 1 calc R
C21 C -0.4330(9) -0.0038(2) 1.4611(17) 0.164(4) Uani 1 1 d .
H21 H -0.3549 -0.0217 1.4900 0.197 Uiso 1 1 calc R

loop_
_atom_site_aniso_label
_atom_site_aniso_U_11
_atom_site_aniso_U_22
_atom_site_aniso_U_33
_atom_site_aniso_U_23
_atom_site_aniso_U_13
_atom_site_aniso_U_12
F1 0.0396(18) 0.154(3) 0.088(2) 0.012(2) 0.0102(16) 0.0111(18)
F1A 0.038(5) 0.151(11) 0.066(6) -0.023(6) 0.013(5) 0.017(6)
O1 0.076(2) 0.119(3) 0.147(4) 0.029(2) 0.026(2) 0.017(2)
O2 0.063(2) 0.130(4) 0.196(4) -0.011(3) -0.001(2) 0.028(2)
N1 0.070(3) 0.085(4) 0.176(5) 0.036(3) -0.007(3) -0.010(3)
C1 0.058(3) 0.116(5) 0.130(5) 0.001(4) 0.000(3) 0.008(4)
C2 0.053(3) 0.132(5) 0.113(4) -0.013(4) 0.016(3) 0.007(3)
C3 0.077(4) 0.198(7) 0.132(5) -0.044(5) 0.026(3) 0.007(4)
C4 0.051(3) 0.130(5) 0.079(3) 0.004(3) 0.015(2) -0.004(3)
C5 0.060(3) 0.117(4) 0.090(4) 0.008(3) 0.025(3) 0.017(3)
C6 0.040(2) 0.146(5) 0.069(3) 0.012(3) 0.011(2) 0.004(3)
C7 0.045(2) 0.139(4) 0.064(3) 0.009(3) 0.021(2) 0.005(3)
C8 0.042(3) 0.155(5) 0.059(3) -0.008(3) 0.013(2) -0.004(3)
C9 0.043(2) 0.153(5) 0.080(3) 0.008(3) 0.021(2) 0.010(3)
C10 0.042(2) 0.153(5) 0.051(3) 0.008(3) 0.017(2) 0.006(3)
C11 0.049(2) 0.170(5) 0.056(3) 0.012(3) 0.019(2) -0.003(3)
C12 0.058(3) 0.205(6) 0.051(3) 0.011(3) 0.020(2) 0.004(3)
C13 0.058(3) 0.193(6) 0.052(3) -0.007(3) 0.014(2) 0.002(3)
C14 0.049(2) 0.176(5) 0.061(3) -0.010(3) 0.015(2) -0.004(3)
C15 0.041(2) 0.165(5) 0.061(3) 0.000(3) 0.019(2) 0.003(3)
C16 0.052(3) 0.115(6) 0.203(8) 0.022(5) -0.009(4) -0.007(4)
C17 0.056(3) 0.135(6) 0.177(7) 0.028(5) 0.001(4) -0.031(4)
C18 0.072(4) 0.102(5) 0.190(7) 0.057(5) -0.035(5) -0.035(4)
C19 0.063(4) 0.102(5) 0.209(8) 0.034(5) -0.009(4) -0.019(4)
C20 0.070(3) 0.092(4) 0.185(6) 0.029(4) 0.002(4) -0.016(4)
C21 0.061(5) 0.136(7) 0.231(9) -0.036(6) -0.038(6) 0.020(5)

loop_
_atom_type_symbol
_atom_type_description
_atom_type_scat_dispersion_real
_atom_type_scat_dispersion_imag
_atom_type_scat_source
C C 0.0033 0.0016 'International Tables Vol C Tables 4.2.6.8 and 6.1.1.4'
H H 0.0000 0.0000 'International Tables Vol C Tables 4.2.6.8 and 6.1.1.4'
N N 0.0061 0.0033 'International Tables Vol C Tables 4.2.6.8 and 6.1.1.4'
O O 0.0106 0.0060 'International Tables Vol C Tables 4.2.6.8 and 6.1.1.4'
F F 0.0171 0.0103 'International Tables Vol C Tables 4.2.6.8 and 6.1.1.4'

loop_
_geom_angle_atom_site_label_1
_geom_angle_atom_site_label_2
_geom_angle_atom_site_label_3
_geom_angle
_geom_angle_site_symmetry_1
C20 N1 C16 116.5(6) .
O2 C1 O1 124.8(6) .
O2 C1 C2 125.9(6) .
O1 C1 C2 109.3(5) .
C3 C2 C1 113.5(5) .
C3 C2 C4 113.3(4) .
C1 C2 C4 107.5(5) .
C9 C4 C5 117.3(5) .
C9 C4 C2 122.3(4) .
C5 C4 C2 120.3(5) .
C6 C5 C4 119.3(5) .
F1 C6 C5 117.9(5) .
F1 C6 C7 117.8(5) .
C5 C6 C7 124.3(4) .
C6 C7 C8 115.7(5) .
C6 C7 C10 123.2(4) .
C8 C7 C10 121.0(5) .
F1A C8 C9 120.1(6) .
F1A C8 C7 118.8(6) .
C9 C8 C7 121.1(5) .
C8 C9 C4 122.2(4) .
C11 C10 C15 118.3(4) .
C11 C10 C7 119.8(4) .
C15 C10 C7 121.9(4) .
C12 C11 C10 120.9(4) .
C11 C12 C13 120.2(4) .
C14 C13 C12 119.3(5) .
C15 C14 C13 120.4(5) .
C14 C15 C10 121.0(4) .
N1 C16 C17 122.2(6) .
C18 C17 C16 119.5(7) .
C19 C18 C17 119.1(7) .
C19 C18 C21 113.9(7) .
C17 C18 C21 126.9(8) .
C18 C19 C20 118.4(7) .
N1 C20 C19 124.2(6) .
C21 C21 C18 110.7(13) 3_458

loop_
_geom_bond_atom_site_label_1
_geom_bond_atom_site_label_2
_geom_bond_distance
_geom_bond_site_symmetry_2
F1 C6 1.340(5) .
F1A C8 1.221(10) .
O1 C1 1.330(6) .
O2 C1 1.199(6) .
N1 C20 1.344(6) .
N1 C16 1.346(8) .
C1 C2 1.529(7) .
C2 C3 1.520(6) .
C2 C4 1.537(6) .
C4 C9 1.392(6) .
C4 C5 1.404(6) .
C5 C6 1.375(6) .
C6 C7 1.384(6) .
C7 C8 1.403(5) .
C7 C10 1.483(6) .
C8 C9 1.377(6) .
C10 C11 1.388(5) .
C10 C15 1.396(6) .
C11 C12 1.376(6) .
C12 C13 1.390(6) .
C13 C14 1.384(5) .
C14 C15 1.369(6) .
C16 C17 1.379(8) .
C17 C18 1.375(8) .
C18 C19 1.359(9) .
C18 C21 1.652(12) .
C19 C20 1.372(8) .
C21 C21 1.121(14) 3_458

loop_
_geom_torsion_atom_site_label_1
_geom_torsion_atom_site_label_2
_geom_torsion_atom_site_label_3
_geom_torsion_atom_site_label_4
_geom_torsion
_geom_torsion_site_symmetry_4
O2 C1 C2 C3 17.7(8) .
O1 C1 C2 C3 -163.6(4) .
O2 C1 C2 C4 -108.4(6) .
O1 C1 C2 C4 70.3(5) .
C3 C2 C4 C9 135.4(5) .
C1 C2 C4 C9 -98.4(5) .
C3 C2 C4 C5 -48.6(7) .
C1 C2 C4 C5 77.7(6) .
C9 C4 C5 C6 1.7(7) .
C2 C4 C5 C6 -174.6(5) .
C4 C5 C6 F1 177.2(4) .
C4 C5 C6 C7 0.0(8) .
F1 C6 C7 C8 -179.1(4) .
C5 C6 C7 C8 -1.8(7) .
F1 C6 C7 C10 -0.1(7) .
C5 C6 C7 C10 177.1(5) .
C6 C7 C8 F1A -177.3(7) .
C10 C7 C8 F1A 3.7(9) .
C6 C7 C8 C9 1.9(7) .
C10 C7 C8 C9 -177.0(4) .
F1A C8 C9 C4 178.9(7) .
C7 C8 C9 C4 -0.3(8) .
C5 C4 C9 C8 -1.5(7) .
C2 C4 C9 C8 174.6(5) .
C6 C7 C10 C11 -127.1(5) .
C8 C7 C10 C11 51.8(7) .
C6 C7 C10 C15 52.1(7) .
C8 C7 C10 C15 -129.1(5) .
C15 C10 C11 C12 -0.1(7) .
C7 C10 C11 C12 179.1(4) .
C10 C11 C12 C13 0.5(8) .
C11 C12 C13 C14 -0.6(8) .
C12 C13 C14 C15 0.3(8) .
C13 C14 C15 C10 0.1(8) .
C11 C10 C15 C14 -0.2(7) .
C7 C10 C15 C14 -179.3(4) .
C20 N1 C16 C17 -1.7(9) .
N1 C16 C17 C18 0.8(9) .
C16 C17 C18 C19 0.8(9) .
C16 C17 C18 C21 -176.3(6) .
C17 C18 C19 C20 -1.4(9) .
C21 C18 C19 C20 176.0(5) .
C16 N1 C20 C19 1.0(9) .
C18 C19 C20 N1 0.5(9) .
C19 C18 C21 C21 175.3(9) 3_458
C17 C18 C21 C21 -7.5(14) 3_458
